data_4335846
loop_
_publ_author_name
'Yoshiaki Shuku'
'Rie Suizu'
'Alex Domingo'
'Carmen J. Calzado'
'Vincent Robert'
'Kunio Awaga'

_publ_contact_author_address
;Research Centre for Material Science
Nagoya University
Furo-cho
Chikusa
Nagoya
Japan
464-8602
;
_publ_contact_author_email awaga@mbox.chem.nagoya-u.ac.jp
_publ_contact_author_fax (+81)52-789-2484
_publ_contact_author_name 'Professor Kunio Awaga'
_publ_contact_author_phone (+81)52-789-2487
_publ_section_title
;
 Multidimensional Network Structures and Versatile Magnetic Properties of
 Intermolecular Compounds of a Radical-Anion Ligand,
 [1,2,5]Thiadiazolo[3,4-f][1,10]phenanthroline 1,1-Dioxide
;
_journal_name_full 'Inorganic Chemistry'
_journal_page_first 9921
_journal_page_last 9930
_journal_paper_doi 10.1021/ic401078z
_journal_volume 52
_journal_year 2013
_chemical_formula_moiety 'C26 H15 K2 N9 O4 S2 '
_chemical_formula_sum 'C26 H15 K2 N9 O4 S2'
_chemical_formula_weight 659.78
_space_group_IT_number 15
_symmetry_cell_setting monoclinic
_symmetry_Int_Tables_number 15
_symmetry_space_group_name_Hall '-C 2yc'
_symmetry_space_group_name_H-M 'C 1 2/c 1'
_cell_angle_alpha 90.0000
_cell_angle_beta 103.021(2)
_cell_angle_gamma 90.0000
_cell_formula_units_Z 4
_cell_length_a 17.942(3)
_cell_length_b 7.3043(13)
_cell_length_c 20.557(4)
_cell_measurement_reflns_used 3702
_cell_measurement_temperature 173.1
_cell_measurement_theta_max 27.5
_cell_measurement_theta_min 3.0
_cell_volume 2624.8(8)
_computing_cell_refinement CrystalClear
_computing_data_collection CrystalClear
_computing_data_reduction CrystalStructure
_computing_publication_material 'CrystalStructure 3.8'
_computing_structure_refinement SHELXL
_computing_structure_solution SIR92
_diffrn_detector_area_resol_mean 7.31
_diffrn_measured_fraction_theta_full 0.992
_diffrn_measured_fraction_theta_max 0.992
_diffrn_measurement_device_type 'Rigaku Saturn'
_diffrn_measurement_method \w
_diffrn_radiation_type 'Mo K\a'
_diffrn_radiation_wavelength 0.71070
_diffrn_reflns_av_R_equivalents 0.028
_diffrn_reflns_limit_h_max 23
_diffrn_reflns_limit_h_min -19
_diffrn_reflns_limit_k_max 9
_diffrn_reflns_limit_k_min -8
_diffrn_reflns_limit_l_max 26
_diffrn_reflns_limit_l_min -26
_diffrn_reflns_number 10028
_diffrn_reflns_theta_full 27.46
_diffrn_reflns_theta_max 27.46
_exptl_absorpt_coefficient_mu 0.576
_exptl_absorpt_correction_T_max 0.983
_exptl_absorpt_correction_T_min 0.904
_exptl_absorpt_correction_type multi-scan
_exptl_absorpt_process_details 'Jacobson, R. (1998) Private communication'
_exptl_crystal_colour black
_exptl_crystal_density_diffrn 1.669
_exptl_crystal_description prism
_exptl_crystal_F_000 1344.00
_exptl_crystal_size_max 0.11
_exptl_crystal_size_mid 0.04
_exptl_crystal_size_min 0.03
_refine_diff_density_max 0.38
_refine_diff_density_min -0.36
_refine_ls_extinction_method none
_refine_ls_goodness_of_fit_ref 1.066
_refine_ls_hydrogen_treatment refall
_refine_ls_number_parameters 205
_refine_ls_number_reflns 2997
_refine_ls_R_factor_gt 0.0344
_refine_ls_shift/su_max 0.0010
_refine_ls_structure_factor_coef Fsqd
_refine_ls_weighting_details 'w = 1/[\s^2^(Fo^2^)+(0.0601P)^2^+0.9290P] where P=(Fo^2^+2Fc^2^)/3'
_refine_ls_weighting_scheme calc
_refine_ls_wR_factor_ref 0.1009
_reflns_number_gt 2466
_reflns_number_total 2997
_reflns_threshold_expression F^2^>2.0\s(F^2^)
_cod_data_source_file ic401078z_si_002_02.cif
_cod_data_source_block '__KtdapO2MeCN'
_cod_original_formula_sum 'C26 H15 K2 N9 O4 S2 '
_cod_database_code 4335846

loop_
_symmetry_equiv_pos_site_id
_symmetry_equiv_pos_as_xyz
1 +X,+Y,+Z
2 -X,+Y,1/2-Z
3 -X,-Y,-Z
4 +X,-Y,1/2+Z
5 1/2+X,1/2+Y,+Z
6 1/2-X,1/2+Y,1/2-Z
7 1/2-X,1/2-Y,-Z
8 1/2+X,1/2-Y,1/2+Z

loop_
_atom_site_label
_atom_site_type_symbol
_atom_site_fract_x
_atom_site_fract_y
_atom_site_fract_z
_atom_site_U_iso_or_equiv
_atom_site_adp_type
_atom_site_occupancy
_atom_site_symmetry_multiplicity
_atom_site_calc_flag
_atom_site_refinement_flags
K(1) K 0.30795(2) 0.50564(5) 0.30620(2) 0.02783(13) Uani 1.00 1 d .
S(1) S 0.16162(2) 0.48430(6) 0.66437(2) 0.02182(13) Uani 1.00 1 d .
O(1) O 0.17253(8) 0.62842(18) 0.71406(6) 0.0314(3) Uani 1.00 1 d .
O(2) O 0.12274(7) 0.32655(17) 0.68366(6) 0.0275(3) Uani 1.00 1 d .
N(1) N 0.34035(8) 0.46609(19) 0.44664(7) 0.0212(3) Uani 1.00 1 d .
N(2) N 0.24511(8) 0.4242(2) 0.65051(7) 0.0243(3) Uani 1.00 1 d .
N(3) N 0.11709(8) 0.5611(2) 0.59099(7) 0.0234(3) Uani 1.00 1 d .
N(4) N 0.20176(8) 0.6047(2) 0.38265(7) 0.0228(3) Uani 1.00 1 d .
N(5) N 0.4665(2) 0.5162(6) 0.2653(2) 0.0672(14) Uani 0.50 1 d P
C(1) C 0.28656(10) 0.4879(2) 0.48247(8) 0.0184(3) Uani 1.00 1 d .
C(2) C 0.40751(10) 0.3953(2) 0.47776(9) 0.0252(3) Uani 1.00 1 d .
C(3) C 0.42547(10) 0.3410(2) 0.54435(9) 0.0256(3) Uani 1.00 1 d .
C(4) C 0.37104(10) 0.3622(2) 0.58125(9) 0.0235(3) Uani 1.00 1 d .
C(5) C 0.29975(9) 0.4374(2) 0.55067(8) 0.0191(3) Uani 1.00 1 d .
C(6) C 0.24018(10) 0.4645(2) 0.58619(8) 0.0191(3) Uani 1.00 1 d .
C(7) C 0.16758(10) 0.5405(2) 0.55259(8) 0.0192(3) Uani 1.00 1 d .
C(8) C 0.15334(9) 0.5859(2) 0.48306(8) 0.0183(3) Uani 1.00 1 d .
C(9) C 0.08170(10) 0.6478(2) 0.44767(9) 0.0221(3) Uani 1.00 1 d .
C(10) C 0.07166(10) 0.6906(2) 0.38142(9) 0.0252(3) Uani 1.00 1 d .
C(11) C 0.13354(10) 0.6687(2) 0.35140(9) 0.0258(3) Uani 1.00 1 d .
C(12) C 0.21204(9) 0.5633(2) 0.44827(8) 0.0181(3) Uani 1.00 1 d .
C(13) C 0.5000 0.8519(5) 0.2500 0.0598(10) Uani 1.00 2 d S
C(14) C 0.4830(2) 0.6627(5) 0.2590(2) 0.0377(10) Uani 0.50 1 d P
H(1) H 0.4457 0.3810 0.4527 0.030 Uiso 1.00 1 c R
H(2) H 0.4742 0.2905 0.5638 0.031 Uiso 1.00 1 c R
H(3) H 0.3815 0.3264 0.6268 0.028 Uiso 1.00 1 c R
H(4) H 0.0405 0.6599 0.4694 0.027 Uiso 1.00 1 c R
H(5) H 0.0238 0.7340 0.3565 0.030 Uiso 1.00 1 c R
H(6) H 0.1266 0.7017 0.3057 0.031 Uiso 1.00 1 c R

loop_
_atom_site_aniso_label
_atom_site_aniso_U_11
_atom_site_aniso_U_22
_atom_site_aniso_U_33
_atom_site_aniso_U_12
_atom_site_aniso_U_13
_atom_site_aniso_U_23
K(1) 0.0338(2) 0.0251(2) 0.0247(2) 0.00463(16) 0.00683(17) 0.00055(15)
S(1) 0.0234(2) 0.0233(2) 0.0190(2) 0.00279(16) 0.00544(17) -0.00056(16)
O(1) 0.0403(8) 0.0289(7) 0.0259(6) 0.0009(6) 0.0090(5) -0.0063(5)
O(2) 0.0305(7) 0.0266(6) 0.0274(6) 0.0015(5) 0.0109(5) 0.0022(5)
N(1) 0.0185(7) 0.0197(6) 0.0262(7) -0.0005(5) 0.0066(5) -0.0041(5)
N(2) 0.0207(7) 0.0296(7) 0.0219(7) 0.0036(6) 0.0034(5) 0.0007(6)
N(3) 0.0214(7) 0.0276(7) 0.0216(7) 0.0049(6) 0.0054(5) 0.0031(6)
N(4) 0.0228(7) 0.0228(7) 0.0225(7) 0.0005(6) 0.0041(5) -0.0003(5)
N(5) 0.062(3) 0.053(2) 0.078(3) -0.011(2) -0.003(2) 0.020(2)
C(1) 0.0163(7) 0.0152(7) 0.0234(8) -0.0020(6) 0.0034(6) -0.0036(6)
C(2) 0.0182(8) 0.0246(8) 0.0338(9) 0.0013(7) 0.0082(7) -0.0050(7)
C(3) 0.0154(8) 0.0237(8) 0.0360(9) 0.0034(6) 0.0022(7) -0.0022(7)
C(4) 0.0203(8) 0.0217(8) 0.0267(8) 0.0015(6) 0.0012(6) -0.0008(6)
C(5) 0.0168(8) 0.0166(7) 0.0228(8) -0.0014(6) 0.0023(6) -0.0038(6)
C(6) 0.0182(8) 0.0177(7) 0.0203(7) -0.0001(6) 0.0020(6) -0.0016(6)
C(7) 0.0181(8) 0.0174(7) 0.0218(8) 0.0012(6) 0.0039(6) -0.0025(6)
C(8) 0.0172(7) 0.0156(7) 0.0214(8) 0.0002(6) 0.0031(6) -0.0017(6)
C(9) 0.0191(8) 0.0218(8) 0.0252(8) 0.0021(6) 0.0042(6) -0.0023(6)
C(10) 0.0209(8) 0.0269(9) 0.0249(8) 0.0046(7) -0.0008(6) 0.0001(7)
C(11) 0.0285(9) 0.0274(9) 0.0200(8) 0.0033(7) 0.0024(7) 0.0014(7)
C(12) 0.0179(8) 0.0149(7) 0.0206(8) -0.0015(6) 0.0026(6) -0.0021(6)
C(13) 0.048(2) 0.0359(17) 0.098(3) 0.0000 0.022(2) 0.0000
C(14) 0.026(2) 0.042(2) 0.041(2) -0.0053(16) -0.0019(19) 0.0057(19)

loop_
_atom_type_symbol
_atom_type_description
_atom_type_scat_dispersion_real
_atom_type_scat_dispersion_imag
_atom_type_scat_source
C C 0.003 0.002
;
International Tables for Crystallography
(1992, Vol. C, Tables 4.2.6.8 and 6.1.1.4)
;
H H 0.000 0.000
;
International Tables for Crystallography
(1992, Vol. C, Table 6.1.1.4)
;
N N 0.006 0.003
;
International Tables for Crystallography
(1992, Vol. C, Tables 4.2.6.8 and 6.1.1.4)
;
O O 0.011 0.006
;
International Tables for Crystallography
(1992, Vol. C, Tables 4.2.6.8 and 6.1.1.4)
;
K K 0.200 0.250
;
International Tables for Crystallography
(1992, Vol. C, Tables 4.2.6.8 and 6.1.1.4)
;
S S 0.125 0.123
;
International Tables for Crystallography
(1992, Vol. C, Tables 4.2.6.8 and 6.1.1.4)
;

loop_
_geom_angle_atom_site_label_1
_geom_angle_atom_site_label_2
_geom_angle_atom_site_label_3
_geom_angle
_geom_angle_publ_flag
_geom_angle_site_symmetry_1
_geom_angle_site_symmetry_3
S(1) K(1) O(1) 24.37(2) yes 4_564 4_564
S(1) K(1) O(1) 87.13(2) yes 4_564 7_566
S(1) K(1) O(2) 109.37(2) yes 4_564 7_556
S(1) K(1) N(1) 143.65(3) yes 4_564 .
S(1) K(1) N(2) 28.32(2) yes 4_564 4_564
S(1) K(1) N(4) 89.11(2) yes 4_564 .
S(1) K(1) N(5) 109.58(9) yes 4_564 .
O(1) K(1) O(1) 110.35(3) yes 4_564 7_566
O(1) K(1) O(2) 92.89(3) yes 4_564 7_556
O(1) K(1) N(1) 125.64(4) yes 4_564 .
O(1) K(1) N(2) 48.86(3) yes 4_564 4_564
O(1) K(1) N(4) 83.04(4) yes 4_564 .
O(1) K(1) N(5) 120.68(9) yes 4_564 .
O(1) K(1) O(2) 144.31(4) yes 7_566 7_556
O(1) K(1) N(1) 104.53(3) yes 7_566 .
O(1) K(1) N(2) 73.67(3) yes 7_566 4_564
O(1) K(1) N(4) 87.71(4) yes 7_566 .
O(1) K(1) N(5) 77.35(8) yes 7_566 .
O(2) K(1) N(1) 81.08(3) yes 7_556 .
O(2) K(1) N(2) 105.86(3) yes 7_556 4_564
O(2) K(1) N(4) 122.79(4) yes 7_556 .
O(2) K(1) N(5) 67.41(8) yes 7_556 .
N(1) K(1) N(2) 170.61(4) yes . 4_564
N(1) K(1) N(4) 57.81(4) yes . .
N(1) K(1) N(5) 106.56(10) yes . .
N(2) K(1) N(4) 112.80(3) yes 4_564 .
N(2) K(1) N(5) 82.20(9) yes 4_564 .
N(4) K(1) N(5) 155.12(9) yes . .
K(1) S(1) O(1) 55.51(5) yes 4_565 .
K(1) S(1) O(2) 96.15(4) yes 4_565 .
K(1) S(1) N(2) 66.66(4) yes 4_565 .
K(1) S(1) N(3) 152.78(5) yes 4_565 .
O(1) S(1) O(2) 112.46(8) yes . .
O(1) S(1) N(2) 109.39(7) yes . .
O(1) S(1) N(3) 111.14(7) yes . .
O(2) S(1) N(2) 110.40(7) yes . .
O(2) S(1) N(3) 111.07(7) yes . .
N(2) S(1) N(3) 101.88(7) yes . .
K(1) O(1) K(1) 108.20(4) yes 4_565 7_566
K(1) O(1) S(1) 100.12(6) yes 4_565 .
K(1) O(1) S(1) 127.10(7) yes 7_566 .
K(1) O(2) S(1) 119.47(7) yes 7_556 .
K(1) N(1) C(1) 122.51(9) yes . .
K(1) N(1) C(2) 118.98(12) yes . .
C(1) N(1) C(2) 117.63(14) yes . .
K(1) N(2) S(1) 85.02(5) yes 4_565 .
K(1) N(2) C(6) 152.51(11) yes 4_565 .
S(1) N(2) C(6) 104.62(11) yes . .
S(1) N(3) C(7) 104.50(10) yes . .
K(1) N(4) C(11) 118.90(11) yes . .
K(1) N(4) C(12) 122.66(10) yes . .
C(11) N(4) C(12) 117.58(15) yes . .
K(1) N(5) N(5) 170.4(3) yes . 2_655
K(1) N(5) C(14) 109.3(4) yes . .
K(1) N(5) C(14) 136.9(2) yes . 2_655
N(5) N(5) C(14) 72.0(4) yes 2_655 .
N(5) N(5) C(14) 43.5(2) yes 2_655 2_655
C(14) N(5) C(14) 28.6(3) yes . 2_655
N(1) C(1) C(5) 121.93(14) yes . .
N(1) C(1) C(12) 117.94(14) yes . .
C(5) C(1) C(12) 120.11(16) yes . .
N(1) C(2) C(3) 124.47(18) yes . .
C(2) C(3) C(4) 118.37(15) yes . .
C(3) C(4) C(5) 119.09(16) yes . .
C(1) C(5) C(4) 118.50(16) yes . .
C(1) C(5) C(6) 119.29(14) yes . .
C(4) C(5) C(6) 122.21(15) yes . .
N(2) C(6) C(5) 125.50(14) yes . .
N(2) C(6) C(7) 114.19(16) yes . .
C(5) C(6) C(7) 120.31(14) yes . .
N(3) C(7) C(6) 114.81(14) yes . .
N(3) C(7) C(8) 124.79(14) yes . .
C(6) C(7) C(8) 120.39(16) yes . .
C(7) C(8) C(9) 121.93(16) yes . .
C(7) C(8) C(12) 119.56(14) yes . .
C(9) C(8) C(12) 118.49(15) yes . .
C(8) C(9) C(10) 119.32(17) yes . .
C(9) C(10) C(11) 118.32(15) yes . .
N(4) C(11) C(10) 124.25(16) yes . .
N(4) C(12) C(1) 117.72(15) yes . .
N(4) C(12) C(8) 121.98(13) yes . .
C(1) C(12) C(8) 120.27(14) yes . .
C(14) C(13) C(14) 31.6(2) yes . 2_655
N(5) C(14) N(5) 64.5(4) yes . 2_655
N(5) C(14) C(13) 177.1(4) yes . .
N(5) C(14) C(14) 107.9(6) yes . 2_655
N(5) C(14) C(13) 117.6(3) yes 2_655 .
N(5) C(14) C(14) 43.5(4) yes 2_655 2_655
C(13) C(14) C(14) 74.2(4) yes . 2_655
N(1) C(2) H(1) 117.8 no . .
C(3) C(2) H(1) 117.8 no . .
C(2) C(3) H(2) 120.8 no . .
C(4) C(3) H(2) 120.8 no . .
C(3) C(4) H(3) 120.5 no . .
C(5) C(4) H(3) 120.5 no . .
C(8) C(9) H(4) 120.3 no . .
C(10) C(9) H(4) 120.3 no . .
C(9) C(10) H(5) 120.8 no . .
C(11) C(10) H(5) 120.8 no . .
N(4) C(11) H(6) 117.9 no . .
C(10) C(11) H(6) 117.9 no . .

loop_
_geom_bond_atom_site_label_1
_geom_bond_atom_site_label_2
_geom_bond_distance
_geom_bond_publ_flag
_geom_bond_site_symmetry_2
K(1) S(1) 3.4568(4) yes 4_564
K(1) O(1) 2.8941(12) yes 4_564
K(1) O(1) 2.7398(13) yes 7_566
K(1) O(2) 2.7130(12) yes 7_556
K(1) N(1) 2.8285(14) yes .
K(1) N(2) 3.1861(14) yes 4_564
K(1) N(4) 2.8236(16) yes .
K(1) N(5) 3.144(5) yes .
S(1) O(1) 1.4491(13) yes .
S(1) O(2) 1.4478(13) yes .
S(1) N(2) 1.6462(15) yes .
S(1) N(3) 1.6388(13) yes .
N(1) C(1) 1.349(2) yes .
N(1) C(2) 1.335(2) yes .
N(2) C(6) 1.338(2) yes .
N(3) C(7) 1.337(2) yes .
N(4) C(11) 1.332(2) yes .
N(4) C(12) 1.354(2) yes .
N(5) N(5) 1.476(8) yes 2_655
N(5) C(14) 1.125(6) yes .
N(5) C(14) 1.555(7) yes 2_655
C(1) C(5) 1.417(2) yes .
C(1) C(12) 1.470(2) yes .
C(2) C(3) 1.392(2) yes .
C(3) C(4) 1.374(2) yes .
C(4) C(5) 1.404(2) yes .
C(5) C(6) 1.437(2) yes .
C(6) C(7) 1.441(2) yes .
C(7) C(8) 1.433(2) yes .
C(8) C(9) 1.402(2) yes .
C(8) C(12) 1.410(2) yes .
C(9) C(10) 1.369(2) yes .
C(10) C(11) 1.396(2) yes .
C(13) C(14) 1.437(5) yes .
C(13) C(14) 1.437(5) yes 2_655
C(14) C(14) 0.783(7) yes 2_655
C(2) H(1) 0.950 no .
C(3) H(2) 0.950 no .
C(4) H(3) 0.950 no .
C(9) H(4) 0.950 no .
C(10) H(5) 0.950 no .
C(11) H(6) 0.950 no .

loop_
_geom_contact_atom_site_label_1
_geom_contact_atom_site_label_2
_geom_contact_distance
_geom_contact_site_symmetry_2
O(1) N(2) 3.5706(18) 6_556
O(2) C(10) 3.445(2) 3_566
N(2) O(1) 3.5706(18) 6_546
N(5) C(10) 3.589(5) 5_545
C(2) C(2) 3.581(2) 3_666
C(10) O(2) 3.445(2) 3_566
C(10) N(5) 3.589(5) 5_455
C(13) O(1) 3.3435(15) 8_564
K(1) H(6) 3.580 6_545
O(2) H(5) 2.610 3_566
N(3) H(2) 3.008 5_455
N(3) H(4) 3.250 3_566
N(5) H(3) 3.308 3_666
N(5) H(5) 2.820 5_545
N(5) H(5) 3.279 6_545
N(5) H(6) 3.017 6_545
C(2) H(1) 3.155 3_666
C(2) H(2) 3.365 3_666
C(2) H(4) 2.977 5_545
C(3) H(1) 3.068 3_666
C(3) H(4) 3.133 5_545
C(9) H(1) 2.997 5_455
C(9) H(2) 3.547 5_455
C(10) H(1) 3.269 5_455
C(13) H(3) 3.194 3_666
C(13) H(5) 3.514 5_555
C(13) H(5) 3.514 6_555
C(13) H(6) 3.439 5_555
C(13) H(6) 3.439 6_555
C(14) H(2) 3.565 3_666
C(14) H(3) 2.975 3_666
H(1) C(2) 3.155 3_666
H(1) C(3) 3.068 3_666
H(1) C(9) 2.997 5_545
H(1) C(10) 3.269 5_545
H(1) H(1) 2.982 3_666
H(1) H(2) 2.857 3_666
H(1) H(4) 2.315 5_545
H(1) H(5) 2.877 5_545
H(2) N(3) 3.008 5_545
H(2) C(2) 3.365 3_666
H(2) C(9) 3.547 5_545
H(2) C(14) 3.565 3_666
H(2) H(1) 2.857 3_666
H(2) H(4) 2.671 5_545
H(3) N(5) 3.308 3_666
H(3) C(13) 3.194 3_666
H(3) C(14) 2.975 3_666
H(4) N(3) 3.250 3_566
H(4) C(2) 2.977 5_455
H(4) C(3) 3.133 5_455
H(4) H(1) 2.315 5_455
H(4) H(2) 2.671 5_455
H(4) H(4) 3.158 3_566
H(5) O(2) 2.610 3_566
H(5) N(5) 2.820 5_455
H(5) N(5) 3.279 6_555
H(5) C(13) 3.514 5_445
H(5) H(1) 2.877 5_455
H(6) K(1) 3.580 6_555
H(6) N(5) 3.017 6_555
H(6) C(13) 3.439 5_445

loop_
_geom_torsion_atom_site_label_1
_geom_torsion_atom_site_label_2
_geom_torsion_atom_site_label_3
_geom_torsion_atom_site_label_4
_geom_torsion
_geom_torsion_site_symmetry_1
_geom_torsion_site_symmetry_3
_geom_torsion_site_symmetry_4
O(1) K(1) S(1) O(2) 113.09(9) 4_564 4_564 4_564
O(1) K(1) S(1) N(2) -137.32(9) 4_564 4_564 4_564
O(1) K(1) S(1) N(3) -67.72(14) 4_564 4_564 4_564
S(1) K(1) O(1) S(1) 135.24(9) 4_564 7_566 7_566
O(1) K(1) S(1) O(1) -162.70(7) 7_566 4_564 4_564
O(1) K(1) S(1) O(2) -49.61(6) 7_566 4_564 4_564
O(1) K(1) S(1) N(2) 59.99(6) 7_566 4_564 4_564
O(1) K(1) S(1) N(3) 129.59(13) 7_566 4_564 4_564
S(1) K(1) O(2) S(1) -73.26(7) 4_564 7_556 7_556
O(2) K(1) S(1) O(1) 49.71(7) 7_556 4_564 4_564
O(2) K(1) S(1) O(2) 162.79(6) 7_556 4_564 4_564
O(2) K(1) S(1) N(2) -87.61(6) 7_556 4_564 4_564
O(2) K(1) S(1) N(3) -18.01(13) 7_556 4_564 4_564
S(1) K(1) N(1) C(1) -17.84(14) 4_564 . .
S(1) K(1) N(1) C(2) 151.20(10) 4_564 . .
N(1) K(1) S(1) O(1) -51.86(8) . 4_564 4_564
N(1) K(1) S(1) O(2) 61.22(7) . 4_564 4_564
N(1) K(1) S(1) N(2) 170.82(7) . 4_564 4_564
N(1) K(1) S(1) N(3) -119.58(13) . 4_564 4_564
S(1) K(1) N(2) C(6) -112.4(2) 4_564 4_564 4_564
N(2) K(1) S(1) O(1) 137.32(9) 4_564 4_564 4_564
N(2) K(1) S(1) O(2) -109.60(8) 4_564 4_564 4_564
N(2) K(1) S(1) N(3) 69.60(14) 4_564 4_564 4_564
S(1) K(1) N(4) C(11) -14.55(12) 4_564 . .
S(1) K(1) N(4) C(12) 154.62(12) 4_564 . .
N(4) K(1) S(1) O(1) -74.95(7) . 4_564 4_564
N(4) K(1) S(1) O(2) 38.14(6) . 4_564 4_564
N(4) K(1) S(1) N(2) 147.73(6) . 4_564 4_564
N(4) K(1) S(1) N(3) -142.66(13) . 4_564 4_564
S(1) K(1) N(5) C(14) 86.2(4) 4_564 . .
S(1) K(1) N(5) N(5) -10.2(18) 4_564 . 2_655
S(1) K(1) N(5) C(14) 77.0(4) 4_564 . 2_655
N(5) K(1) S(1) O(1) 121.82(11) . 4_564 4_564
N(5) K(1) S(1) O(2) -125.10(10) . 4_564 4_564
N(5) K(1) S(1) N(2) -15.50(10) . 4_564 4_564
N(5) K(1) S(1) N(3) 54.10(15) . 4_564 4_564
O(1) K(1) O(1) S(1) 127.72(9) 4_564 7_566 7_566
O(1) K(1) O(1) S(1) 18.47(8) 7_566 4_564 4_564
O(1) K(1) O(2) S(1) -54.89(7) 4_564 7_556 7_556
O(2) K(1) O(1) S(1) -133.90(7) 7_556 4_564 4_564
O(1) K(1) N(1) C(1) -41.38(13) 4_564 . .
O(1) K(1) N(1) C(2) 127.66(11) 4_564 . .
N(1) K(1) O(1) S(1) 145.00(6) . 4_564 4_564
O(1) K(1) N(2) S(1) 21.81(4) 4_564 4_564 4_564
O(1) K(1) N(2) C(6) -90.6(2) 4_564 4_564 4_564
N(2) K(1) O(1) S(1) -25.28(5) 4_564 4_564 4_564
O(1) K(1) N(4) C(11) -38.22(12) 4_564 . .
O(1) K(1) N(4) C(12) 130.95(12) 4_564 . .
N(4) K(1) O(1) S(1) 103.41(7) . 4_564 4_564
O(1) K(1) N(5) C(14) 110.2(4) 4_564 . .
O(1) K(1) N(5) N(5) 13.9(19) 4_564 . 2_655
O(1) K(1) N(5) C(14) 101.1(4) 4_564 . 2_655
N(5) K(1) O(1) S(1) -68.57(12) . 4_564 4_564
O(1) K(1) O(2) S(1) 173.27(5) 7_566 7_556 7_556
O(2) K(1) O(1) S(1) -104.81(10) 7_556 7_566 7_566
O(1) K(1) N(1) C(1) 87.51(11) 7_566 . .
O(1) K(1) N(1) C(2) -103.44(12) 7_566 . .
N(1) K(1) O(1) S(1) -9.85(10) . 7_566 7_566
O(1) K(1) N(2) S(1) -115.69(6) 7_566 4_564 4_564
O(1) K(1) N(2) C(6) 131.9(2) 7_566 4_564 4_564
N(2) K(1) O(1) S(1) 160.59(10) 4_564 7_566 7_566
O(1) K(1) N(4) C(11) 72.60(12) 7_566 . .
O(1) K(1) N(4) C(12) -118.22(12) 7_566 . .
N(4) K(1) O(1) S(1) 46.02(9) . 7_566 7_566
O(1) K(1) N(5) C(14) 3.9(3) 7_566 . .
O(1) K(1) N(5) N(5) -92.5(18) 7_566 . 2_655
O(1) K(1) N(5) C(14) -5.2(4) 7_566 . 2_655
N(5) K(1) O(1) S(1) -113.95(13) . 7_566 7_566
O(2) K(1) N(1) C(1) -128.53(12) 7_556 . .
O(2) K(1) N(1) C(2) 40.51(12) 7_556 . .
N(1) K(1) O(2) S(1) 70.74(7) . 7_556 7_556
O(2) K(1) N(2) S(1) 101.51(6) 7_556 4_564 4_564
O(2) K(1) N(2) C(6) -10.9(2) 7_556 4_564 4_564
N(2) K(1) O(2) S(1) -102.79(7) 4_564 7_556 7_556
O(2) K(1) N(4) C(11) -127.17(12) 7_556 . .
O(2) K(1) N(4) C(12) 42.00(13) 7_556 . .
N(4) K(1) O(2) S(1) 28.68(8) . 7_556 7_556
O(2) K(1) N(5) C(14) -170.3(4) 7_556 . .
O(2) K(1) N(5) N(5) 93.3(18) 7_556 . 2_655
O(2) K(1) N(5) C(14) -179.5(4) 7_556 . 2_655
N(5) K(1) O(2) S(1) -177.06(12) . 7_556 7_556
N(1) K(1) N(2) S(1) -35.4(2) . 4_564 4_564
N(1) K(1) N(2) C(6) -147.8(2) . 4_564 4_564
N(2) K(1) N(1) C(1) 9.8(3) 4_564 . .
N(2) K(1) N(1) C(2) 178.9(2) 4_564 . .
N(1) K(1) N(4) C(11) -178.62(14) . . .
N(1) K(1) N(4) C(12) -9.44(11) . . .
N(4) K(1) N(1) C(1) 9.75(10) . . .
N(4) K(1) N(1) C(2) 178.80(13) . . .
N(1) K(1) N(5) C(14) -97.7(4) . . .
N(1) K(1) N(5) N(5) 165.9(18) . . 2_655
N(1) K(1) N(5) C(14) -106.9(4) . . 2_655
N(5) K(1) N(1) C(1) 168.36(13) . . .
N(5) K(1) N(1) C(2) -22.59(15) . . .
N(2) K(1) N(4) C(11) 1.39(13) 4_564 . .
N(2) K(1) N(4) C(12) 170.57(11) 4_564 . .
N(4) K(1) N(2) S(1) -35.38(7) . 4_564 4_564
N(4) K(1) N(2) C(6) -147.8(2) . 4_564 4_564
N(2) K(1) N(5) C(14) 78.8(4) 4_564 . .
N(2) K(1) N(5) N(5) -17.5(18) 4_564 . 2_655
N(2) K(1) N(5) C(14) 69.7(4) 4_564 . 2_655
N(5) K(1) N(2) S(1) 165.28(10) . 4_564 4_564
N(5) K(1) N(2) C(6) 52.9(2) . 4_564 4_564
N(4) K(1) N(5) C(14) -50.5(5) . . .
N(4) K(1) N(5) N(5) -146.9(17) . . 2_655
N(4) K(1) N(5) C(14) -59.7(5) . . 2_655
N(5) K(1) N(4) C(11) 125.2(2) . . .
N(5) K(1) N(4) C(12) -65.6(2) . . .
K(1) S(1) O(1) K(1) 122.19(11) 4_565 . 7_566
K(1) S(1) O(2) K(1) -66.41(5) 4_565 . 7_556
K(1) S(1) N(2) C(6) -153.84(12) 4_565 . .
K(1) S(1) N(3) C(7) 61.83(18) 4_565 . .
O(1) S(1) O(2) K(1) -121.54(7) . . 7_556
O(2) S(1) O(1) K(1) 81.76(7) . . 4_565
O(2) S(1) O(1) K(1) -156.05(7) . . 7_566
O(1) S(1) N(2) K(1) 36.32(7) . . 4_565
O(1) S(1) N(2) C(6) -117.51(11) . . .
N(2) S(1) O(1) K(1) -41.29(8) . . 4_565
N(2) S(1) O(1) K(1) 80.90(10) . . 7_566
O(1) S(1) N(3) C(7) 116.68(12) . . .
N(3) S(1) O(1) K(1) -153.01(6) . . 4_565
N(3) S(1) O(1) K(1) -30.82(11) . . 7_566
O(2) S(1) N(2) K(1) -87.94(6) . . 4_565
O(2) S(1) N(2) C(6) 118.23(11) . . .
N(2) S(1) O(2) K(1) 0.94(9) . . 7_556
O(2) S(1) N(3) C(7) -117.31(11) . . .
N(3) S(1) O(2) K(1) 113.20(7) . . 7_556
N(2) S(1) N(3) C(7) 0.26(13) . . .
N(3) S(1) N(2) K(1) 154.01(5) . . 4_565
N(3) S(1) N(2) C(6) 0.18(12) . . .
K(1) N(1) C(1) C(5) 168.89(11) . . .
K(1) N(1) C(1) C(12) -9.92(18) . . .
K(1) N(1) C(2) C(3) -168.94(13) . . .
C(1) N(1) C(2) C(3) 0.6(2) . . .
C(2) N(1) C(1) C(5) -0.3(2) . . .
C(2) N(1) C(1) C(12) -179.10(14) . . .
K(1) N(2) C(6) C(5) 71.7(3) 4_565 . .
K(1) N(2) C(6) C(7) -108.4(2) 4_565 . .
S(1) N(2) C(6) C(5) 179.54(13) . . .
S(1) N(2) C(6) C(7) -0.55(17) . . .
S(1) N(3) C(7) C(6) -0.61(17) . . .
S(1) N(3) C(7) C(8) 178.55(13) . . .
K(1) N(4) C(11) C(10) 167.75(13) . . .
K(1) N(4) C(12) C(1) 9.08(19) . . .
K(1) N(4) C(12) C(8) -169.21(11) . . .
C(11) N(4) C(12) C(1) 178.39(14) . . .
C(11) N(4) C(12) C(8) 0.1(2) . . .
C(12) N(4) C(11) C(10) -2.0(2) . . .
K(1) N(5) N(5) K(1) -163.0(9) . 2_655 2_655
K(1) N(5) N(5) C(14) 97.4(18) . 2_655 2_655
K(1) N(5) N(5) C(14) 99.6(19) . 2_655 .
K(1) N(5) C(14) N(5) -170.0(3) . . 2_655
K(1) N(5) C(14) C(13) -30(11) . . .
K(1) N(5) C(14) C(14) -166.9(4) . . 2_655
K(1) N(5) C(14) N(5) -166.0(5) . 2_655 2_655
K(1) N(5) C(14) C(13) 16.1(6) . 2_655 .
K(1) N(5) C(14) C(14) 18.3(7) . 2_655 .
N(5) N(5) C(14) C(13) 140(11) 2_655 . .
N(5) N(5) C(14) C(14) 3.1(5) 2_655 . 2_655
C(14) N(5) N(5) K(1) 97.4(18) . 2_655 2_655
C(14) N(5) N(5) C(14) -2.1(4) . 2_655 2_655
N(5) N(5) C(14) C(13) -177.9(5) 2_655 2_655 .
N(5) N(5) C(14) C(14) -175.7(7) 2_655 2_655 .
C(14) N(5) N(5) K(1) 99.6(19) 2_655 2_655 2_655
C(14) N(5) N(5) C(14) 2.1(4) 2_655 2_655 .
C(14) N(5) C(14) N(5) 175.7(7) . 2_655 2_655
C(14) N(5) C(14) C(13) -2.2(5) . 2_655 .
C(14) N(5) C(14) N(5) -3.1(5) 2_655 . 2_655
C(14) N(5) C(14) C(13) 137(11) 2_655 . .
N(1) C(1) C(5) C(4) -0.2(2) . . .
N(1) C(1) C(5) C(6) 179.87(14) . . .
N(1) C(1) C(12) N(4) 0.6(2) . . .
N(1) C(1) C(12) C(8) 178.88(14) . . .
C(5) C(1) C(12) N(4) -178.27(14) . . .
C(5) C(1) C(12) C(8) 0.05(17) . . .
C(12) C(1) C(5) C(4) 178.61(14) . . .
C(12) C(1) C(5) C(6) -1.4(2) . . .
N(1) C(2) C(3) C(4) -0.5(2) . . .
C(2) C(3) C(4) C(5) -0.0(2) . . .
C(3) C(4) C(5) C(1) 0.3(2) . . .
C(3) C(4) C(5) C(6) -179.72(15) . . .
C(1) C(5) C(6) N(2) -179.52(15) . . .
C(1) C(5) C(6) C(7) 0.6(2) . . .
C(4) C(5) C(6) N(2) 0.5(2) . . .
C(4) C(5) C(6) C(7) -179.39(15) . . .
N(2) C(6) C(7) N(3) 0.8(2) . . .
N(2) C(6) C(7) C(8) -178.38(14) . . .
C(5) C(6) C(7) N(3) -179.27(14) . . .
C(5) C(6) C(7) C(8) 1.5(2) . . .
N(3) C(7) C(8) C(9) -3.7(2) . . .
N(3) C(7) C(8) C(12) 178.06(15) . . .
C(6) C(7) C(8) C(9) 175.36(15) . . .
C(6) C(7) C(8) C(12) -2.8(2) . . .
C(7) C(8) C(9) C(10) 179.42(15) . . .
C(7) C(8) C(12) N(4) -179.71(14) . . .
C(7) C(8) C(12) C(1) 2.0(2) . . .
C(9) C(8) C(12) N(4) 2.0(2) . . .
C(9) C(8) C(12) C(1) -176.22(14) . . .
C(12) C(8) C(9) C(10) -2.4(2) . . .
C(8) C(9) C(10) C(11) 0.7(2) . . .
C(9) C(10) C(11) N(4) 1.6(2) . . .
C(14) C(13) C(14) N(5) 1.6(4) . 2_655 .
C(14) C(13) C(14) N(5) -137(11) . 2_655 2_655
C(14) C(13) C(14) N(5) -137(11) 2_655 . .
C(14) C(13) C(14) N(5) 1.6(4) 2_655 . 2_655
N(5) C(14) C(14) N(5) -4.1(7) . 2_655 2_655
N(5) C(14) C(14) C(13) 178.0(5) . 2_655 .
N(5) C(14) C(14) N(5) 4.1(7) 2_655 2_655 .
N(5) C(14) C(14) C(13) -178.0(5) 2_655 2_655 .
C(13) C(14) C(14) N(5) -178.0(5) . 2_655 .
C(13) C(14) C(14) N(5) 178.0(5) . 2_655 2_655
